data_7213505
loop_
_publ_author_name
'Manfred Michalik'
'Thomas Freier'
'Helmut Reinkeb'
'Klaus Peseke'

_publ_section_title
;
 NMR studies on the axial chirality of ortho-substituted push--pull phenyl
 butadienesSpectroscopic investigations on butadiene derivatives, Part 10.
 For Part 9, see ref. 1.
;
_journal_issue 1
_journal_name_full 'Journal of the Chemical Society, Perkin Transactions 2'
_journal_page_first 114
_journal_page_last 119
_journal_paper_doi 10.1039/b107402b
_journal_year 2002
_chemical_formula_sum 'C23 H28 N4'
_chemical_formula_weight 360.49
_chemical_melting_point 476
_chemical_name_systematic
; 
2-Cyano-3-(2-isopropylphenyl)-5,5-bis(pyrrolidino)penta-2,4-dienenitrile 
;
_space_group_IT_number 2
_symmetry_cell_setting triclinic
_symmetry_space_group_name_Hall '-P 1'
_symmetry_space_group_name_H-M 'P -1'
_atom_sites_solution_hydrogens geom
_atom_sites_solution_primary direct
_atom_sites_solution_secondary difmap
_audit_creation_method SHELXL-97
_cell_angle_alpha 104.280(10)
_cell_angle_beta 102.500(10)
_cell_angle_gamma 106.540(10)
_cell_formula_units_Z 2
_cell_length_a 8.1540(10)
_cell_length_b 12.0410(10)
_cell_length_c 12.4450(10)
_cell_measurement_reflns_used 33
_cell_measurement_temperature 298(2)
_cell_measurement_theta_max 24.309
_cell_measurement_theta_min 5.434
_cell_volume 1079.7(2)
_computing_cell_refinement 'Bruker XSCANS'
_computing_data_collection 'Bruker XSCANS'
_computing_data_reduction 'Bruker XSCANS'
_computing_molecular_graphics 'Bruker SHELXTL'
_computing_publication_material 'Bruker SHELXTL'
_computing_structure_refinement 'SHELXL-97 (Sheldrick, 1997)'
_computing_structure_solution 'Bruker SHELXTL, Version 4.2  for MSDOS'
_diffrn_ambient_temperature 298(2)
_diffrn_measured_fraction_theta_full 0.999
_diffrn_measured_fraction_theta_max 0.999
_diffrn_measurement_device_type 'Bruker P4'
_diffrn_measurement_method '\w scans'
_diffrn_radiation_monochromator graphite
_diffrn_radiation_source 'sealed tube'
_diffrn_radiation_type MoK\a
_diffrn_radiation_wavelength 0.71073
_diffrn_reflns_av_R_equivalents 0.0320
_diffrn_reflns_av_sigmaI/netI 0.0678
_diffrn_reflns_limit_h_max 8
_diffrn_reflns_limit_h_min 0
_diffrn_reflns_limit_k_max 12
_diffrn_reflns_limit_k_min -12
_diffrn_reflns_limit_l_max 12
_diffrn_reflns_limit_l_min -13
_diffrn_reflns_number 2881
_diffrn_reflns_theta_full 22.00
_diffrn_reflns_theta_max 22.00
_diffrn_reflns_theta_min 2.11
_diffrn_standards_interval_count 97
_diffrn_standards_number 3
_exptl_absorpt_coefficient_mu 0.067
_exptl_absorpt_correction_type none
_exptl_crystal_colour yellowish
_exptl_crystal_density_diffrn 1.109
_exptl_crystal_density_meas ?
_exptl_crystal_description 'piece of rod'
_exptl_crystal_F_000 388
_exptl_crystal_size_max 0.48
_exptl_crystal_size_mid 0.2
_exptl_crystal_size_min 0.15
_refine_diff_density_max 0.171
_refine_diff_density_min -0.123
_refine_diff_density_rms 0.033
_refine_ls_extinction_coef 0.026(4)
_refine_ls_extinction_expression Fc^*^=kFc[1+0.001xFc^2^\l^3^/sin(2\q)]^-1/4^
_refine_ls_extinction_method SHELXL
_refine_ls_goodness_of_fit_ref 1.030
_refine_ls_hydrogen_treatment mixed
_refine_ls_matrix_type full
_refine_ls_number_parameters 245
_refine_ls_number_reflns 2652
_refine_ls_number_restraints 0
_refine_ls_restrained_S_all 1.030
_refine_ls_R_factor_all 0.0829
_refine_ls_R_factor_gt 0.0552
_refine_ls_shift/su_max 0.001
_refine_ls_shift/su_mean 0.000
_refine_ls_structure_factor_coef Fsqd
_refine_ls_weighting_details 'calc w=1/[\s^2^(Fo^2^)+(0.0538P)^2^+0.2219P] where P=(Fo^2^+2Fc^2^)/3'
_refine_ls_weighting_scheme calc
_refine_ls_wR_factor_gt 0.1347
_refine_ls_wR_factor_ref 0.1561
_reflns_number_gt 1875
_reflns_number_total 2652
_reflns_threshold_expression >2sigma(I)
_cod_data_source_file b107402bsup1.cif
_cod_data_source_block f158(6h)
_cod_depositor_comments
;
The following automatic conversions were performed:

'_symmetry_cell_setting' value 'Triclinic' changed to 'triclinic'
according to /home/saulius/struct/CIF-dictionaries/cif_core.dic
dictionary named 'cif_core.dic' version 2.4.2 from 2011-04-26.

Automatic conversion script
Id: cif_fix_values 1891 2012-01-12 08:04:46Z andrius 

The following automatic conversions were performed:

'_exptl_crystal_density_meas' value 'not measured' was changed to '?'
- the value is perceived as not measured.

Automatic conversion script
Id: cif_fix_values 3008 2015-01-20 13:52:24Z robertas 
;
_cod_original_cell_volume 1079.74(18)
_cod_original_sg_symbol_H-M P-1
_cod_database_code 7213505

loop_
_symmetry_equiv_pos_as_xyz
'x, y, z'
'-x, -y, -z'

loop_
_atom_site_label
_atom_site_type_symbol
_atom_site_fract_x
_atom_site_fract_y
_atom_site_fract_z
_atom_site_U_iso_or_equiv
_atom_site_adp_type
_atom_site_occupancy
_atom_site_symmetry_multiplicity
_atom_site_calc_flag
_atom_site_refinement_flags
N1 N 0.2382(4) 0.1139(3) 0.4593(3) 0.0963(11) Uani 1 1 d .
N2 N 0.6013(4) 0.3378(3) 0.3310(3) 0.0752(9) Uani 1 1 d .
N3 N -0.2252(3) 0.1339(2) 0.3437(2) 0.0522(7) Uani 1 1 d .
N4 N -0.0135(3) 0.2692(2) 0.5183(2) 0.0505(6) Uani 1 1 d .
C5 C -0.0809(4) 0.2347(2) 0.4033(3) 0.0454(7) Uani 1 1 d .
C4 C -0.0012(3) 0.3103(2) 0.3393(2) 0.0457(7) Uani 1 1 d .
H4A H -0.0735 0.3453 0.3016 0.055 Uiso 1 1 calc R
C3 C 0.1661(3) 0.3353(2) 0.3287(2) 0.0428(7) Uani 1 1 d .
C2 C 0.2971(4) 0.2850(2) 0.3694(2) 0.0486(7) Uani 1 1 d .
C1 C 0.2628(4) 0.1908(3) 0.4185(3) 0.0624(9) Uani 1 1 d .
C6 C 0.4642(4) 0.3165(3) 0.3483(3) 0.0530(8) Uani 1 1 d .
C7 C -0.2805(4) 0.0849(3) 0.2154(3) 0.0749(10) Uani 1 1 d .
H7A H -0.1840 0.0682 0.1887 0.090 Uiso 1 1 calc R
H7B H -0.3157 0.1420 0.1812 0.090 Uiso 1 1 calc R
C8 C -0.4391(5) -0.0325(4) 0.1848(4) 0.1042(15) Uani 1 1 d .
H8A H -0.5202 -0.0529 0.1074 0.125 Uiso 1 1 calc R
H8B H -0.3996 -0.1005 0.1888 0.125 Uiso 1 1 calc R
C9 C -0.5273(5) -0.0019(3) 0.2764(3) 0.0830(11) Uani 1 1 d .
H9A H -0.6020 -0.0758 0.2850 0.100 Uiso 1 1 calc R
H9B H -0.6008 0.0455 0.2573 0.100 Uiso 1 1 calc R
C10 C -0.3700(4) 0.0734(3) 0.3869(3) 0.0642(9) Uani 1 1 d .
H10A H -0.4003 0.1336 0.4387 0.077 Uiso 1 1 calc R
H10B H -0.3347 0.0210 0.4280 0.077 Uiso 1 1 calc R
C11 C -0.0399(5) 0.1894(3) 0.5906(3) 0.0690(9) Uani 1 1 d .
H11A H -0.0397 0.1089 0.5519 0.083 Uiso 1 1 calc R
H11B H -0.1519 0.1801 0.6087 0.083 Uiso 1 1 calc R
C12 C 0.1210(5) 0.2582(4) 0.6995(3) 0.0913(12) Uani 1 1 d .
H12A H 0.0937 0.2405 0.7670 0.110 Uiso 1 1 calc R
H12B H 0.2243 0.2367 0.6902 0.110 Uiso 1 1 calc R
C13 C 0.1553(5) 0.3913(4) 0.7116(3) 0.0828(11) Uani 1 1 d .
H13A H 0.0712 0.4197 0.7444 0.099 Uiso 1 1 calc R
H13B H 0.2770 0.4427 0.7603 0.099 Uiso 1 1 calc R
C14 C 0.1269(4) 0.3912(3) 0.5878(3) 0.0629(9) Uani 1 1 d .
H14A H 0.0858 0.4568 0.5766 0.076 Uiso 1 1 calc R
H14B H 0.2368 0.4002 0.5670 0.076 Uiso 1 1 calc R
C15 C 0.2231(3) 0.4240(3) 0.2656(2) 0.0473(7) Uani 1 1 d .
C16 C 0.2044(4) 0.3843(3) 0.1473(3) 0.0665(9) Uani 1 1 d .
C17 C 0.2595(6) 0.4729(5) 0.0960(4) 0.0965(13) Uani 1 1 d .
H17A H 0.2448 0.4487 0.0165 0.116 Uiso 1 1 calc R
C18 C 0.3353(6) 0.5956(5) 0.1605(5) 0.1040(15) Uani 1 1 d .
H18A H 0.3726 0.6532 0.1245 0.125 Uiso 1 1 calc R
C19 C 0.3560(5) 0.6334(3) 0.2765(4) 0.0872(12) Uani 1 1 d .
H19A H 0.4082 0.7164 0.3200 0.105 Uiso 1 1 calc R
C20 C 0.2996(4) 0.5484(3) 0.3291(3) 0.0649(9) Uani 1 1 d .
H20A H 0.3126 0.5745 0.4083 0.078 Uiso 1 1 calc R
C21 C 0.1231(6) 0.2489(4) 0.0755(3) 0.0915(12) Uani 1 1 d .
H21A H 0.1005 0.2029 0.1290 0.110 Uiso 1 1 calc R
C22 C 0.2533(7) 0.2073(5) 0.0181(4) 0.1338(19) Uani 1 1 d .
H22A H 0.3655 0.2281 0.0766 0.201 Uiso 1 1 calc R
H22D H 0.2733 0.2476 -0.0380 0.201 Uiso 1 1 calc R
H22B H 0.2027 0.1201 -0.0202 0.201 Uiso 1 1 calc R
C23 C -0.0576(7) 0.2180(5) -0.0149(4) 0.142(2) Uani 1 1 d .
H23D H -0.1363 0.2453 0.0233 0.213 Uiso 1 1 calc R
H23A H -0.1106 0.1309 -0.0536 0.213 Uiso 1 1 calc R
H23B H -0.0392 0.2585 -0.0711 0.213 Uiso 1 1 calc R

loop_
_atom_site_aniso_label
_atom_site_aniso_U_11
_atom_site_aniso_U_22
_atom_site_aniso_U_33
_atom_site_aniso_U_23
_atom_site_aniso_U_13
_atom_site_aniso_U_12
N1 0.101(2) 0.096(2) 0.158(3) 0.088(3) 0.076(2) 0.064(2)
N2 0.0531(17) 0.0727(19) 0.117(2) 0.0418(18) 0.0392(17) 0.0286(15)
N3 0.0443(14) 0.0460(14) 0.0669(17) 0.0163(12) 0.0243(12) 0.0134(12)
N4 0.0512(15) 0.0510(15) 0.0545(16) 0.0246(12) 0.0207(12) 0.0163(12)
C5 0.0401(16) 0.0422(17) 0.061(2) 0.0173(15) 0.0204(14) 0.0203(14)
C4 0.0413(17) 0.0487(17) 0.0534(17) 0.0222(14) 0.0171(13) 0.0187(13)
C3 0.0401(16) 0.0407(16) 0.0451(16) 0.0124(13) 0.0122(13) 0.0134(13)
C2 0.0429(17) 0.0483(17) 0.0657(19) 0.0283(15) 0.0234(14) 0.0193(14)
C1 0.056(2) 0.063(2) 0.095(2) 0.038(2) 0.0411(18) 0.0370(17)
C6 0.049(2) 0.0483(18) 0.069(2) 0.0243(15) 0.0200(16) 0.0226(15)
C7 0.062(2) 0.071(2) 0.074(2) 0.0033(18) 0.0286(18) 0.0101(18)
C8 0.069(3) 0.078(3) 0.122(3) -0.008(2) 0.028(2) 0.001(2)
C9 0.059(2) 0.063(2) 0.107(3) 0.012(2) 0.029(2) 0.0019(18)
C10 0.0497(19) 0.056(2) 0.093(2) 0.0351(18) 0.0300(18) 0.0125(16)
C11 0.071(2) 0.077(2) 0.077(2) 0.0462(19) 0.0331(19) 0.0256(19)
C12 0.092(3) 0.124(4) 0.073(3) 0.057(2) 0.026(2) 0.039(3)
C13 0.086(3) 0.097(3) 0.061(2) 0.025(2) 0.0211(19) 0.030(2)
C14 0.066(2) 0.063(2) 0.0551(19) 0.0170(16) 0.0171(16) 0.0207(18)
C15 0.0374(16) 0.0539(19) 0.0570(19) 0.0249(15) 0.0168(13) 0.0184(14)
C16 0.062(2) 0.083(2) 0.062(2) 0.0365(19) 0.0215(17) 0.0229(18)
C17 0.100(3) 0.131(4) 0.074(3) 0.063(3) 0.033(2) 0.034(3)
C18 0.096(3) 0.117(4) 0.137(4) 0.094(4) 0.049(3) 0.038(3)
C19 0.082(3) 0.065(2) 0.129(4) 0.056(3) 0.039(3) 0.021(2)
C20 0.067(2) 0.057(2) 0.080(2) 0.0324(19) 0.0280(18) 0.0228(17)
C21 0.102(3) 0.104(3) 0.055(2) 0.018(2) 0.024(2) 0.023(2)
C22 0.158(5) 0.148(5) 0.090(3) 0.008(3) 0.044(3) 0.069(4)
C23 0.107(4) 0.174(5) 0.088(3) 0.010(3) 0.003(3) 0.014(4)

loop_
_atom_type_symbol
_atom_type_description
_atom_type_scat_dispersion_real
_atom_type_scat_dispersion_imag
_atom_type_scat_source
C C 0.0033 0.0016 'International Tables Vol C Tables 4.2.6.8 and 6.1.1.4'
H H 0.0000 0.0000 'International Tables Vol C Tables 4.2.6.8 and 6.1.1.4'
N N 0.0061 0.0033 'International Tables Vol C Tables 4.2.6.8 and 6.1.1.4'

loop_
_geom_angle_atom_site_label_1
_geom_angle_atom_site_label_2
_geom_angle_atom_site_label_3
_geom_angle
C5 N3 C7 121.1(2)
C5 N3 C10 127.4(3)
C7 N3 C10 110.2(2)
C5 N4 C11 126.1(3)
C5 N4 C14 122.2(2)
C11 N4 C14 110.9(2)
N4 C5 N3 121.7(3)
N4 C5 C4 120.0(3)
N3 C5 C4 118.3(3)
C3 C4 C5 127.4(3)
C3 C4 H4A 116.3
C5 C4 H4A 116.3
C4 C3 C2 127.3(2)
C4 C3 C15 117.6(2)
C2 C3 C15 115.1(2)
C1 C2 C6 114.8(2)
C1 C2 C3 123.7(2)
C6 C2 C3 121.0(2)
N1 C1 C2 178.7(3)
N2 C6 C2 177.2(3)
N3 C7 C8 103.7(3)
N3 C7 H7A 111.0
C8 C7 H7A 111.0
N3 C7 H7B 111.0
C8 C7 H7B 111.0
H7A C7 H7B 109.0
C9 C8 C7 103.1(3)
C9 C8 H8A 111.2
C7 C8 H8A 111.2
C9 C8 H8B 111.2
C7 C8 H8B 111.2
H8A C8 H8B 109.1
C8 C9 C10 103.9(3)
C8 C9 H9A 111.0
C10 C9 H9A 111.0
C8 C9 H9B 111.0
C10 C9 H9B 111.0
H9A C9 H9B 109.0
N3 C10 C9 103.7(3)
N3 C10 H10A 111.0
C9 C10 H10A 111.0
N3 C10 H10B 111.0
C9 C10 H10B 111.0
H10A C10 H10B 109.0
N4 C11 C12 102.8(3)
N4 C11 H11A 111.2
C12 C11 H11A 111.2
N4 C11 H11B 111.2
C12 C11 H11B 111.2
H11A C11 H11B 109.1
C13 C12 C11 103.7(3)
C13 C12 H12A 111.0
C11 C12 H12A 111.0
C13 C12 H12B 111.0
C11 C12 H12B 111.0
H12A C12 H12B 109.0
C14 C13 C12 103.2(3)
C14 C13 H13A 111.1
C12 C13 H13A 111.1
C14 C13 H13B 111.1
C12 C13 H13B 111.1
H13A C13 H13B 109.1
N4 C14 C13 103.4(3)
N4 C14 H14A 111.1
C13 C14 H14A 111.1
N4 C14 H14B 111.1
C13 C14 H14B 111.1
H14A C14 H14B 109.0
C20 C15 C16 119.9(3)
C20 C15 C3 118.3(3)
C16 C15 C3 121.8(3)
C15 C16 C17 117.8(3)
C15 C16 C21 121.3(3)
C17 C16 C21 120.8(3)
C18 C17 C16 121.3(4)
C18 C17 H17A 119.3
C16 C17 H17A 119.3
C19 C18 C17 120.4(4)
C19 C18 H18A 119.8
C17 C18 H18A 119.8
C18 C19 C20 119.7(4)
C18 C19 H19A 120.2
C20 C19 H19A 120.2
C19 C20 C15 120.9(3)
C19 C20 H20A 119.6
C15 C20 H20A 119.6
C16 C21 C23 111.6(4)
C16 C21 C22 111.6(3)
C23 C21 C22 111.2(4)
C16 C21 H21A 107.4
C23 C21 H21A 107.4
C22 C21 H21A 107.4
C21 C22 H22A 109.5
C21 C22 H22D 109.5
H22A C22 H22D 109.5
C21 C22 H22B 109.5
H22A C22 H22B 109.5
H22D C22 H22B 109.5
C21 C23 H23D 109.5
C21 C23 H23A 109.5
H23D C23 H23A 109.5
C21 C23 H23B 109.5
H23D C23 H23B 109.5
H23A C23 H23B 109.5

loop_
_geom_bond_atom_site_label_1
_geom_bond_atom_site_label_2
_geom_bond_distance
_geom_bond_publ_flag
N1 C1 1.152(4) ?
N2 C6 1.153(4) ?
N3 C5 1.331(3) ?
N3 C7 1.473(4) ?
N3 C10 1.481(4) ?
N4 C5 1.326(3) ?
N4 C11 1.474(4) ?
N4 C14 1.484(4) ?
C5 C4 1.459(4) y
C4 C3 1.354(4) y
C4 H4A 0.9300 ?
C3 C2 1.431(4) y
C3 C15 1.503(4) y
C2 C1 1.405(4) ?
C2 C6 1.407(4) ?
C7 C8 1.515(5) ?
C7 H7A 0.9700 ?
C7 H7B 0.9700 ?
C8 C9 1.500(5) ?
C8 H8A 0.9700 ?
C8 H8B 0.9700 ?
C9 C10 1.522(5) ?
C9 H9A 0.9700 ?
C9 H9B 0.9700 ?
C10 H10A 0.9700 ?
C10 H10B 0.9700 ?
C11 C12 1.518(5) ?
C11 H11A 0.9700 ?
C11 H11B 0.9700 ?
C12 C13 1.509(5) ?
C12 H12A 0.9700 ?
C12 H12B 0.9700 ?
C13 C14 1.506(4) ?
C13 H13A 0.9700 ?
C13 H13B 0.9700 ?
C14 H14A 0.9700 ?
C14 H14B 0.9700 ?
C15 C20 1.389(4) ?
C15 C16 1.391(4) ?
C16 C17 1.392(5) ?
C16 C21 1.518(5) ?
C17 C18 1.375(6) ?
C17 H17A 0.9300 ?
C18 C19 1.359(6) ?
C18 H18A 0.9300 ?
C19 C20 1.371(5) ?
C19 H19A 0.9300 ?
C20 H20A 0.9300 ?
C21 C23 1.529(6) ?
C21 C22 1.530(6) ?
C21 H21A 0.9800 ?
C22 H22A 0.9600 ?
C22 H22D 0.9600 ?
C22 H22B 0.9600 ?
C23 H23D 0.9600 ?
C23 H23A 0.9600 ?
C23 H23B 0.9600 ?

loop_
_geom_torsion_atom_site_label_1
_geom_torsion_atom_site_label_2
_geom_torsion_atom_site_label_3
_geom_torsion_atom_site_label_4
_geom_torsion
_geom_torsion_publ_flag
C11 N4 C5 N3 22.0(4) ?
C14 N4 C5 N3 -169.4(3) ?
C11 N4 C5 C4 -160.4(3) ?
C14 N4 C5 C4 8.2(4) ?
C7 N3 C5 N4 -169.5(3) ?
C10 N3 C5 N4 25.3(4) ?
C7 N3 C5 C4 12.9(4) ?
C10 N3 C5 C4 -152.4(3) ?
N4 C5 C4 C3 64.9(4) y
N3 C5 C4 C3 -117.4(3) y
C5 C4 C3 C2 5.7(5) y
C5 C4 C3 C15 -175.4(3) y
C4 C3 C2 C1 6.3(5) y
C15 C3 C2 C1 -172.6(3) y
C4 C3 C2 C6 177.7(3) y
C15 C3 C2 C6 -1.2(4) y
C6 C2 C1 N1 15(17) ?
C3 C2 C1 N1 -173(100) ?
C1 C2 C6 N2 21(7) ?
C3 C2 C6 N2 -151(7) ?
C5 N3 C7 C8 176.2(3) ?
C10 N3 C7 C8 -16.2(4) ?
N3 C7 C8 C9 34.2(4) ?
C7 C8 C9 C10 -39.5(4) ?
C5 N3 C10 C9 158.6(3) ?
C7 N3 C10 C9 -8.0(3) ?
C8 C9 C10 N3 29.3(4) ?
C5 N4 C11 C12 156.9(3) ?
C14 N4 C11 C12 -12.8(3) ?
N4 C11 C12 C13 32.6(4) ?
C11 C12 C13 C14 -40.7(4) ?
C5 N4 C14 C13 177.8(3) ?
C11 N4 C14 C13 -12.1(3) ?
C12 C13 C14 N4 32.1(4) ?
C4 C3 C15 C20 87.0(3) y
C2 C3 C15 C20 -94.0(3) y
C4 C3 C15 C16 -94.3(3) y
C2 C3 C15 C16 84.8(3) y
C20 C15 C16 C17 -1.8(5) ?
C3 C15 C16 C17 179.5(3) ?
C20 C15 C16 C21 179.4(3) ?
C3 C15 C16 C21 0.7(5) ?
C15 C16 C17 C18 2.0(6) ?
C21 C16 C17 C18 -179.2(4) ?
C16 C17 C18 C19 -0.9(7) ?
C17 C18 C19 C20 -0.5(6) ?
C18 C19 C20 C15 0.7(6) ?
C16 C15 C20 C19 0.5(5) ?
C3 C15 C20 C19 179.2(3) ?
C15 C16 C21 C23 113.1(4) ?
C17 C16 C21 C23 -65.7(5) ?
C15 C16 C21 C22 -121.9(4) ?
C17 C16 C21 C22 59.4(5) ?
